data_1518795
loop_
_publ_author_name
'Bender, Robert'
'Welter, Richard'
'Braunstein, Pierre'

_publ_section_title
;
 Phosphanido-Bridged Triangular Platinum Clusters as Versatile Platforms:
 A Personal Account
;
_journal_name_full 'Inorganica Chimica Acta'
_journal_page_first 20
_journal_page_last 28
_journal_volume 424
_journal_year 2015
_chemical_formula_moiety 'C66 H55 Cl I3 P4 Pd Pt2, 5/2(C6 H5 Cl)'
_chemical_formula_sum 'C81 H67.5 Cl2.5 I3 P4 Pd Pt2'
_chemical_formula_weight 2130.64
_space_group_IT_number 14
_symmetry_cell_setting monoclinic
_symmetry_space_group_name_Hall '-P 2yn'
_symmetry_space_group_name_H-M 'P 1 21/n 1'
_atom_sites_solution_hydrogens geom
_atom_sites_solution_primary direct
_atom_sites_solution_secondary difmap
_audit_creation_method SHELXL-97
_cell_angle_alpha 90.00
_cell_angle_beta 103.253(5)
_cell_angle_gamma 90.00
_cell_formula_units_Z 4
_cell_length_a 13.900(5)
_cell_length_b 27.991(5)
_cell_length_c 20.413(5)
_cell_measurement_reflns_used 22537
_cell_measurement_temperature 173(2)
_cell_measurement_theta_max 30.01
_cell_measurement_theta_min 1.45
_cell_volume 7731(4)
_computing_cell_refinement 'Denzo (Nonius B.V., 1998)'
_computing_data_collection 'Collect (Nonius B.V., 1998)'
_computing_data_reduction 'Denzo (Nonius B.V., 1998)'
_computing_molecular_graphics 'PLATON 98 (Spek, 1998)'
_computing_publication_material 'SHELXL-97 (Sheldrick, 1997)'
_computing_structure_refinement 'SHELXL-97 (Sheldrick, 1997)'
_computing_structure_solution 'SHELXS-97 (Sheldrick, 1997)'
_diffrn_ambient_temperature 173(2)
_diffrn_measured_fraction_theta_full 0.998
_diffrn_measured_fraction_theta_max 0.998
_diffrn_measurement_device_type KappaCCD
_diffrn_measurement_method '\p scans'
_diffrn_radiation_monochromator graphite
_diffrn_radiation_source 'fine-focus sealed tube'
_diffrn_radiation_type MoK\a
_diffrn_radiation_wavelength 0.71069
_diffrn_reflns_av_R_equivalents 0.0000
_diffrn_reflns_av_sigmaI/netI 0.1289
_diffrn_reflns_limit_h_max 19
_diffrn_reflns_limit_h_min -19
_diffrn_reflns_limit_k_max 39
_diffrn_reflns_limit_k_min 0
_diffrn_reflns_limit_l_max 28
_diffrn_reflns_limit_l_min 0
_diffrn_reflns_number 22537
_diffrn_reflns_theta_full 30.01
_diffrn_reflns_theta_max 30.01
_diffrn_reflns_theta_min 1.45
_exptl_absorpt_coefficient_mu 5.250
_exptl_absorpt_correction_type none
_exptl_crystal_colour red
_exptl_crystal_density_diffrn 1.831
_exptl_crystal_density_method 'not measured'
_exptl_crystal_description prism
_exptl_crystal_F_000 4068
_exptl_crystal_size_max 0.10
_exptl_crystal_size_mid 0.08
_exptl_crystal_size_min 0.06
_refine_diff_density_max 5.762
_refine_diff_density_min -2.899
_refine_diff_density_rms 0.272
_refine_ls_extinction_method none
_refine_ls_goodness_of_fit_ref 0.948
_refine_ls_hydrogen_treatment constr
_refine_ls_matrix_type full
_refine_ls_number_parameters 792
_refine_ls_number_reflns 22536
_refine_ls_number_restraints 6
_refine_ls_restrained_S_all 0.948
_refine_ls_R_factor_all 0.0995
_refine_ls_R_factor_gt 0.0584
_refine_ls_shift/su_max 0.002
_refine_ls_shift/su_mean 0.001
_refine_ls_structure_factor_coef Fsqd
_refine_ls_weighting_details 'calc w=1/[\s^2^(Fo^2^)+(0.0640P)^2^+0.0000P] where P=(Fo^2^+2Fc^2^)/3'
_refine_ls_weighting_scheme calc
_refine_ls_wR_factor_gt 0.1349
_refine_ls_wR_factor_ref 0.1523
_reflns_number_gt 14305
_reflns_number_total 22536
_reflns_threshold_expression >2sigma(I)
_cod_data_source_file ICA-2015-424-20-28-1.cif
_cod_data_source_block robi120202
_cod_depositor_comments
;
 Removing duplicate rows from the ATOM_TYPE loop.

 Antanas Vaitkus,
 2018-08-10
;
_cod_original_sg_symbol_H-M P21/n
_cod_original_formula_sum 'C81 H67.50 Cl1.50 Cl I3 P4 Pd Pt2'
_cod_database_code 1518795

loop_
_symmetry_equiv_pos_as_xyz
'x, y, z'
'-x+1/2, y+1/2, -z+1/2'
'-x, -y, -z'
'x-1/2, -y-1/2, z-1/2'

loop_
_atom_site_label
_atom_site_type_symbol
_atom_site_fract_x
_atom_site_fract_y
_atom_site_fract_z
_atom_site_U_iso_or_equiv
_atom_site_adp_type
_atom_site_occupancy
_atom_site_symmetry_multiplicity
_atom_site_calc_flag
_atom_site_refinement_flags
Pt1 Pt 0.75155(2) 0.189333(9) 0.296082(13) 0.02616(7) Uani 1 1 d .
Pt2 Pt 0.72236(2) 0.114454(9) 0.382543(12) 0.02499(7) Uani 1 1 d .
I1 I 0.58229(4) 0.187182(18) 0.20752(3) 0.03778(13) Uani 1 1 d .
I2 I 0.53421(4) 0.083493(18) 0.34346(2) 0.03287(12) Uani 1 1 d .
I3 I 0.81797(4) 0.046720(19) 0.26879(2) 0.03688(13) Uani 1 1 d .
Pd1 Pd 0.66382(4) 0.103739(19) 0.24492(2) 0.02642(12) Uani 1 1 d .
Cl1 Cl 0.8835(6) 0.0934(3) 0.8495(3) 0.189(4) Uani 1 1 d .
Cl2 Cl 0.4372(5) 0.2666(3) 0.4077(3) 0.164(3) Uani 1 1 d .
Cl3 Cl 0.5524(7) 0.2937(4) 0.5771(8) 0.157(5) Uani 0.50 1 d P
P1 P 0.80539(15) 0.26203(7) 0.27348(9) 0.0282(4) Uani 1 1 d .
P2 P 0.73829(15) 0.08412(7) 0.48719(9) 0.0281(4) Uani 1 1 d .
P3 P 0.59240(16) 0.06045(7) 0.15213(8) 0.0293(4) Uani 1 1 d .
P4 P 0.85278(14) 0.16074(6) 0.38722(8) 0.0257(4) Uani 1 1 d .
C1 C 0.7424(6) 0.3129(3) 0.3005(4) 0.0334(17) Uani 1 1 d .
C2 C 0.6587(8) 0.3075(3) 0.3230(5) 0.049(2) Uani 1 1 d .
H2 H 0.6332 0.2763 0.3263 0.059 Uiso 1 1 calc .
C3 C 0.6080(8) 0.3477(4) 0.3418(6) 0.061(3) Uani 1 1 d .
H3 H 0.5493 0.3438 0.3576 0.073 Uiso 1 1 calc .
C4 C 0.6472(9) 0.3928(3) 0.3362(6) 0.059(3) Uani 1 1 d .
H4 H 0.6142 0.4200 0.3481 0.071 Uiso 1 1 calc .
C5 C 0.7298(8) 0.3990(3) 0.3145(5) 0.051(2) Uani 1 1 d .
H5 H 0.7545 0.4303 0.3111 0.061 Uiso 1 1 calc .
C6 C 0.7792(7) 0.3603(3) 0.2973(4) 0.042(2) Uani 1 1 d .
H6 H 0.8389 0.3651 0.2829 0.050 Uiso 1 1 calc .
C7 C 0.9345(6) 0.2769(3) 0.3069(4) 0.0330(16) Uani 1 1 d .
C8 C 0.9647(7) 0.2903(3) 0.3746(4) 0.0395(19) Uani 1 1 d .
H8 H 0.9174 0.2932 0.4015 0.047 Uiso 1 1 calc .
C9 C 1.0651(8) 0.2995(4) 0.4027(6) 0.060(3) Uani 1 1 d .
H9 H 1.0849 0.3098 0.4482 0.072 Uiso 1 1 calc .
C10 C 1.1365(7) 0.2937(4) 0.3649(6) 0.059(3) Uani 1 1 d .
H10 H 1.2046 0.2984 0.3848 0.071 Uiso 1 1 calc .
C11 C 1.1065(8) 0.2813(4) 0.2991(6) 0.057(3) Uani 1 1 d .
H11 H 1.1539 0.2787 0.2724 0.068 Uiso 1 1 calc .
C12 C 1.0067(7) 0.2724(3) 0.2699(5) 0.048(2) Uani 1 1 d .
H12 H 0.9880 0.2632 0.2240 0.057 Uiso 1 1 calc .
C13 C 0.7887(6) 0.2693(3) 0.1817(4) 0.0358(18) Uani 1 1 d .
C14 C 0.7501(8) 0.3110(3) 0.1478(4) 0.042(2) Uani 1 1 d .
H14 H 0.7333 0.3372 0.1724 0.051 Uiso 1 1 calc .
C15 C 0.7363(8) 0.3141(4) 0.0787(5) 0.054(3) Uani 1 1 d .
H15 H 0.7088 0.3423 0.0558 0.065 Uiso 1 1 calc .
C16 C 0.7623(9) 0.2769(4) 0.0434(4) 0.055(3) Uani 1 1 d .
H16 H 0.7549 0.2799 -0.0038 0.066 Uiso 1 1 calc .
C17 C 0.7996(9) 0.2344(4) 0.0755(5) 0.059(3) Uani 1 1 d .
H17 H 0.8165 0.2084 0.0505 0.071 Uiso 1 1 calc .
C18 C 0.8115(8) 0.2313(3) 0.1458(4) 0.047(2) Uani 1 1 d .
H18 H 0.8356 0.2025 0.1684 0.057 Uiso 1 1 calc .
C19 C 0.8604(6) 0.0808(3) 0.5447(4) 0.0338(17) Uani 1 1 d .
C20 C 0.8986(7) 0.1207(3) 0.5821(4) 0.044(2) Uani 1 1 d .
H20 H 0.8613 0.1494 0.5786 0.053 Uiso 1 1 calc .
C21 C 0.9941(8) 0.1182(4) 0.6255(5) 0.052(2) Uani 1 1 d .
H21 H 1.0212 0.1455 0.6507 0.062 Uiso 1 1 calc .
C22 C 1.0477(8) 0.0764(5) 0.6314(5) 0.059(3) Uani 1 1 d .
H22 H 1.1110 0.0747 0.6613 0.071 Uiso 1 1 calc .
C23 C 1.0098(8) 0.0375(4) 0.5941(5) 0.052(2) Uani 1 1 d .
H23 H 1.0476 0.0089 0.5978 0.063 Uiso 1 1 calc .
C24 C 0.9171(7) 0.0389(3) 0.5509(4) 0.043(2) Uani 1 1 d .
H24 H 0.8918 0.0114 0.5254 0.051 Uiso 1 1 calc .
C25 C 0.6972(6) 0.0215(3) 0.4796(4) 0.0313(16) Uani 1 1 d .
C26 C 0.6409(6) 0.0007(3) 0.5196(4) 0.0378(18) Uani 1 1 d .
H26 H 0.6246 0.0183 0.5553 0.045 Uiso 1 1 calc .
C27 C 0.6088(7) -0.0457(3) 0.5074(5) 0.046(2) Uani 1 1 d .
H27 H 0.5678 -0.0595 0.5337 0.055 Uiso 1 1 calc .
C28 C 0.6354(7) -0.0725(3) 0.4574(5) 0.046(2) Uani 1 1 d .
H28 H 0.6141 -0.1047 0.4497 0.055 Uiso 1 1 calc .
C29 C 0.6938(7) -0.0514(3) 0.4189(4) 0.0383(18) Uani 1 1 d .
H29 H 0.7134 -0.0694 0.3847 0.046 Uiso 1 1 calc .
C30 C 0.7235(6) -0.0049(3) 0.4295(4) 0.0358(18) Uani 1 1 d .
H30 H 0.7625 0.0093 0.4021 0.043 Uiso 1 1 calc .
C31 C 0.6643(6) 0.1142(3) 0.5387(4) 0.0323(16) Uani 1 1 d .
C32 C 0.5970(7) 0.1485(3) 0.5106(4) 0.0394(19) Uani 1 1 d .
H32 H 0.5882 0.1564 0.4643 0.047 Uiso 1 1 calc .
C33 C 0.5417(8) 0.1717(4) 0.5495(5) 0.053(2) Uani 1 1 d .
H33 H 0.4943 0.1951 0.5299 0.064 Uiso 1 1 calc .
C34 C 0.5559(9) 0.1604(4) 0.6175(5) 0.058(3) Uani 1 1 d .
H34 H 0.5187 0.1765 0.6444 0.069 Uiso 1 1 calc .
C35 C 0.6240(8) 0.1257(4) 0.6463(4) 0.057(3) Uani 1 1 d .
H35 H 0.6332 0.1178 0.6926 0.068 Uiso 1 1 calc .
C36 C 0.6778(8) 0.1031(4) 0.6071(4) 0.048(2) Uani 1 1 d .
H36 H 0.7250 0.0796 0.6266 0.058 Uiso 1 1 calc .
C37 C 0.5513(6) 0.0003(3) 0.1684(4) 0.0334(17) Uani 1 1 d .
C38 C 0.5739(6) -0.0192(3) 0.2321(4) 0.0352(17) Uani 1 1 d .
H38 H 0.6162 -0.0021 0.2676 0.042 Uiso 1 1 calc .
C39 C 0.5366(7) -0.0627(3) 0.2457(4) 0.0374(18) Uani 1 1 d .
H39 H 0.5502 -0.0749 0.2903 0.045 Uiso 1 1 calc .
C40 C 0.4782(7) -0.0888(3) 0.1924(4) 0.0406(19) Uani 1 1 d .
H40 H 0.4540 -0.1194 0.2007 0.049 Uiso 1 1 calc .
C41 C 0.4557(7) -0.0703(3) 0.1283(4) 0.044(2) Uani 1 1 d .
H41 H 0.4160 -0.0880 0.0924 0.053 Uiso 1 1 calc .
C42 C 0.4911(7) -0.0257(3) 0.1163(4) 0.0377(18) Uani 1 1 d .
H42 H 0.4743 -0.0127 0.0722 0.045 Uiso 1 1 calc .
C43 C 0.4764(6) 0.0844(3) 0.1011(4) 0.0337(17) Uani 1 1 d .
C44 C 0.3989(7) 0.0901(3) 0.1309(4) 0.041(2) Uani 1 1 d .
H44 H 0.4072 0.0829 0.1773 0.049 Uiso 1 1 calc .
C45 C 0.3095(7) 0.1060(3) 0.0949(5) 0.049(2) Uani 1 1 d .
H45 H 0.2562 0.1101 0.1163 0.058 Uiso 1 1 calc .
C46 C 0.2966(8) 0.1163(3) 0.0259(5) 0.056(3) Uani 1 1 d .
H46 H 0.2343 0.1269 0.0003 0.067 Uiso 1 1 calc .
C47 C 0.3746(9) 0.1110(3) -0.0039(4) 0.053(3) Uani 1 1 d .
H47 H 0.3667 0.1184 -0.0503 0.064 Uiso 1 1 calc .
C48 C 0.4647(7) 0.0950(3) 0.0329(4) 0.0392(19) Uani 1 1 d .
H48 H 0.5186 0.0912 0.0120 0.047 Uiso 1 1 calc .
C49 C 0.6706(6) 0.0543(3) 0.0920(3) 0.0317(16) Uani 1 1 d .
C50 C 0.6890(8) 0.0117(3) 0.0639(4) 0.042(2) Uani 1 1 d .
H50 H 0.6611 -0.0169 0.0765 0.051 Uiso 1 1 calc .
C51 C 0.7478(8) 0.0098(4) 0.0175(5) 0.054(2) Uani 1 1 d .
H51 H 0.7596 -0.0199 -0.0016 0.065 Uiso 1 1 calc .
C52 C 0.7875(8) 0.0496(4) -0.0002(5) 0.054(3) Uani 1 1 d .
H52 H 0.8256 0.0480 -0.0334 0.065 Uiso 1 1 calc .
C53 C 0.7746(9) 0.0938(4) 0.0287(5) 0.061(3) Uani 1 1 d .
H53 H 0.8048 0.1220 0.0171 0.074 Uiso 1 1 calc .
C54 C 0.7147(8) 0.0945(3) 0.0759(5) 0.049(2) Uani 1 1 d .
H54 H 0.7050 0.1238 0.0969 0.059 Uiso 1 1 calc .
C55 C 0.9753(6) 0.1387(3) 0.3856(4) 0.0317(16) Uani 1 1 d .
C56 C 1.0233(9) 0.1576(5) 0.3393(6) 0.067(3) Uani 1 1 d .
H56 H 0.9894 0.1783 0.3048 0.081 Uiso 1 1 calc .
C57 C 1.1219(10) 0.1459(5) 0.3437(7) 0.082(4) Uani 1 1 d .
H57 H 1.1551 0.1587 0.3119 0.098 Uiso 1 1 calc .
C58 C 1.1714(7) 0.1162(4) 0.3931(6) 0.054(2) Uani 1 1 d .
H58 H 1.2398 0.1101 0.3971 0.065 Uiso 1 1 calc .
C59 C 1.1236(7) 0.0956(3) 0.4362(5) 0.045(2) Uani 1 1 d .
H59 H 1.1572 0.0734 0.4686 0.054 Uiso 1 1 calc .
C60 C 1.0267(7) 0.1068(3) 0.4334(4) 0.044(2) Uani 1 1 d .
H60 H 0.9940 0.0924 0.4645 0.052 Uiso 1 1 calc .
C61 C 0.8742(6) 0.2025(2) 0.4579(3) 0.0277(15) Uani 1 1 d .
C62 C 0.9686(6) 0.2131(3) 0.4955(4) 0.0352(17) Uani 1 1 d .
H62 H 1.0249 0.1977 0.4862 0.042 Uiso 1 1 calc .
C63 C 0.9793(7) 0.2469(3) 0.5475(4) 0.045(2) Uani 1 1 d .
H63 H 1.0430 0.2540 0.5743 0.054 Uiso 1 1 calc .
C64 C 0.8974(8) 0.2698(4) 0.5595(5) 0.054(3) Uani 1 1 d .
H64 H 0.9046 0.2932 0.5940 0.064 Uiso 1 1 calc .
C65 C 0.8049(7) 0.2586(4) 0.5214(5) 0.050(2) Uani 1 1 d .
H65 H 0.7485 0.2741 0.5305 0.060 Uiso 1 1 calc .
C66 C 0.7926(7) 0.2252(3) 0.4702(4) 0.0392(19) Uani 1 1 d .
H66 H 0.7285 0.2181 0.4439 0.047 Uiso 1 1 calc .
C67 C 0.8351(8) 0.0490(5) 0.7924(6) 0.084(4) Uani 1 1 d D
C68 C 0.8902(10) 0.0321(5) 0.7484(7) 0.102(5) Uiso 1 1 d D
H68 H 0.9541 0.0440 0.7479 0.122 Uiso 1 1 calc .
C69 C 0.8439(10) -0.0036(5) 0.7051(7) 0.095(5) Uani 1 1 d D
H69 H 0.8787 -0.0174 0.6748 0.114 Uiso 1 1 calc .
C70 C 0.7492(10) -0.0201(5) 0.7039(7) 0.099(5) Uani 1 1 d D
H70 H 0.7185 -0.0422 0.6702 0.119 Uiso 1 1 calc .
C71 C 0.6992(11) -0.0046(5) 0.7516(7) 0.094(5) Uani 1 1 d D
H71 H 0.6372 -0.0179 0.7539 0.112 Uiso 1 1 calc .
C72 C 0.7431(8) 0.0311(5) 0.7957(6) 0.080(4) Uani 1 1 d D
H72 H 0.7102 0.0433 0.8282 0.097 Uiso 1 1 calc .
C73 C 0.3809(12) 0.2445(6) 0.3237(8) 0.086(4) Uiso 1 1 d .
C74 C 0.3635(15) 0.1972(7) 0.3216(10) 0.114(6) Uiso 1 1 d .
H74 H 0.3796 0.1771 0.3600 0.136 Uiso 1 1 calc .
C75 C 0.3200(15) 0.1809(7) 0.2580(10) 0.115(6) Uiso 1 1 d .
H75 H 0.3083 0.1476 0.2508 0.138 Uiso 1 1 calc .
C76 C 0.2919(15) 0.2135(7) 0.2024(10) 0.115(6) Uiso 1 1 d .
H76 H 0.2575 0.2017 0.1599 0.138 Uiso 1 1 calc .
C77 C 0.3144(14) 0.2632(7) 0.2097(10) 0.110(5) Uiso 1 1 d .
H77 H 0.2993 0.2843 0.1724 0.132 Uiso 1 1 calc .
C78 C 0.3615(13) 0.2801(6) 0.2766(9) 0.101(5) Uiso 1 1 d .
H78 H 0.3772 0.3127 0.2867 0.122 Uiso 1 1 calc .
C79 C 0.5378(16) 0.3541(5) 0.5866(10) 0.089(3) Uiso 0.50 1 d PG
C80 C 0.5445(16) 0.3822(7) 0.5316(8) 0.089(3) Uiso 0.50 1 d PG
H80 H 0.5505 0.3675 0.4908 0.107 Uiso 0.50 1 calc P
C81 C 0.5423(16) 0.4317(7) 0.5363(8) 0.089(3) Uiso 0.50 1 d PG
H81 H 0.5469 0.4508 0.4988 0.107 Uiso 0.50 1 calc P
C82 C 0.5335(16) 0.4532(5) 0.5961(10) 0.089(3) Uiso 0.50 1 d PG
H82 H 0.5320 0.4870 0.5993 0.107 Uiso 0.50 1 calc P
C83 C 0.5267(16) 0.4251(7) 0.6511(8) 0.089(3) Uiso 0.50 1 d PG
H83 H 0.5207 0.4398 0.6919 0.107 Uiso 0.50 1 calc P
C84 C 0.5289(16) 0.3756(6) 0.6463(8) 0.089(3) Uiso 0.50 1 d PG
H84 H 0.5243 0.3564 0.6839 0.107 Uiso 0.50 1 calc P

loop_
_atom_site_aniso_label
_atom_site_aniso_U_11
_atom_site_aniso_U_22
_atom_site_aniso_U_33
_atom_site_aniso_U_23
_atom_site_aniso_U_13
_atom_site_aniso_U_12
Pt1 0.03199(15) 0.02149(13) 0.02092(12) 0.00315(9) -0.00237(10) -0.00179(10)
Pt2 0.03138(15) 0.02257(13) 0.01787(11) 0.00137(9) -0.00084(9) -0.00226(10)
I1 0.0390(3) 0.0319(3) 0.0332(2) 0.00689(19) -0.0109(2) 0.0002(2)
I2 0.0322(3) 0.0367(3) 0.0270(2) -0.00030(18) 0.00097(18) -0.0053(2)
I3 0.0380(3) 0.0379(3) 0.0308(2) -0.00102(19) -0.0003(2) 0.0052(2)
Pd1 0.0345(3) 0.0234(3) 0.0173(2) -0.00035(18) -0.0024(2) -0.0016(2)
Cl1 0.279(9) 0.181(6) 0.111(4) -0.040(4) 0.056(5) -0.154(6)
Cl2 0.145(5) 0.221(7) 0.106(4) 0.032(4) -0.012(3) -0.063(5)
Cl3 0.070(6) 0.129(8) 0.264(15) -0.078(9) 0.022(7) -0.018(5)
P1 0.0335(10) 0.0220(9) 0.0273(8) 0.0040(7) 0.0031(7) -0.0013(7)
P2 0.0331(10) 0.0281(9) 0.0205(8) 0.0027(7) 0.0005(7) -0.0006(8)
P3 0.0393(11) 0.0275(9) 0.0176(7) -0.0010(6) -0.0008(7) -0.0007(8)
P4 0.0318(10) 0.0221(8) 0.0197(7) -0.0001(6) -0.0013(7) -0.0014(7)
C1 0.038(4) 0.026(4) 0.032(4) 0.002(3) -0.001(3) 0.000(3)
C2 0.056(6) 0.038(5) 0.053(5) -0.001(4) 0.013(5) 0.001(4)
C3 0.049(6) 0.054(6) 0.084(8) 0.000(5) 0.025(6) 0.010(5)
C4 0.064(7) 0.037(5) 0.068(7) -0.017(4) -0.003(5) 0.016(5)
C5 0.061(7) 0.026(4) 0.057(6) -0.002(4) -0.007(5) 0.001(4)
C6 0.051(5) 0.027(4) 0.038(4) 0.002(3) -0.008(4) -0.007(4)
C7 0.031(4) 0.027(4) 0.040(4) 0.007(3) 0.007(3) 0.000(3)
C8 0.043(5) 0.036(4) 0.038(4) 0.012(3) 0.007(4) -0.003(4)
C9 0.046(6) 0.046(6) 0.071(7) 0.021(5) -0.021(5) -0.014(4)
C10 0.033(5) 0.057(6) 0.078(7) 0.017(5) -0.006(5) -0.012(4)
C11 0.043(6) 0.059(6) 0.073(7) 0.020(5) 0.024(5) 0.011(5)
C12 0.046(6) 0.041(5) 0.055(5) 0.005(4) 0.009(4) -0.001(4)
C13 0.045(5) 0.034(4) 0.026(3) 0.007(3) 0.003(3) -0.008(3)
C14 0.061(6) 0.031(4) 0.033(4) 0.006(3) 0.006(4) 0.002(4)
C15 0.062(7) 0.049(5) 0.040(5) 0.015(4) -0.011(4) -0.012(5)
C16 0.076(7) 0.059(6) 0.030(4) 0.008(4) 0.010(4) -0.022(5)
C17 0.082(8) 0.055(6) 0.038(5) -0.006(4) 0.010(5) -0.001(5)
C18 0.071(7) 0.037(5) 0.033(4) 0.003(3) 0.011(4) -0.005(4)
C19 0.036(4) 0.040(4) 0.024(3) 0.006(3) 0.004(3) 0.003(3)
C20 0.048(5) 0.055(5) 0.022(3) 0.005(3) -0.006(3) 0.000(4)
C21 0.048(6) 0.059(6) 0.039(5) -0.004(4) -0.008(4) -0.015(5)
C22 0.044(6) 0.093(8) 0.035(5) 0.016(5) -0.003(4) -0.001(6)
C23 0.051(6) 0.056(6) 0.042(5) 0.008(4) -0.005(4) 0.013(5)
C24 0.044(5) 0.046(5) 0.032(4) 0.009(3) -0.001(4) 0.011(4)
C25 0.032(4) 0.031(4) 0.027(3) 0.011(3) 0.000(3) -0.002(3)
C26 0.038(5) 0.037(4) 0.038(4) 0.008(3) 0.008(3) 0.005(3)
C27 0.038(5) 0.045(5) 0.054(5) 0.014(4) 0.011(4) -0.002(4)
C28 0.042(5) 0.025(4) 0.061(6) 0.007(4) -0.006(4) -0.004(3)
C29 0.047(5) 0.033(4) 0.033(4) 0.004(3) 0.003(3) 0.000(4)
C30 0.045(5) 0.030(4) 0.030(4) 0.004(3) 0.002(3) -0.005(3)
C31 0.034(4) 0.037(4) 0.025(3) -0.005(3) 0.004(3) -0.005(3)
C32 0.047(5) 0.035(4) 0.034(4) -0.007(3) 0.005(4) -0.001(4)
C33 0.062(7) 0.045(5) 0.050(5) -0.011(4) 0.008(5) 0.004(5)
C34 0.063(7) 0.063(7) 0.052(6) -0.028(5) 0.024(5) -0.007(5)
C35 0.063(7) 0.082(7) 0.028(4) -0.015(4) 0.016(4) -0.004(6)
C36 0.056(6) 0.058(6) 0.031(4) -0.004(4) 0.011(4) -0.006(5)
C37 0.042(5) 0.025(4) 0.032(4) -0.005(3) 0.004(3) -0.004(3)
C38 0.039(5) 0.028(4) 0.034(4) 0.001(3) 0.000(3) 0.001(3)
C39 0.048(5) 0.032(4) 0.030(4) 0.004(3) 0.006(3) -0.001(4)
C40 0.055(6) 0.029(4) 0.038(4) -0.003(3) 0.010(4) -0.007(4)
C41 0.054(6) 0.029(4) 0.045(5) -0.009(3) 0.005(4) -0.007(4)
C42 0.044(5) 0.038(4) 0.026(3) -0.002(3) -0.001(3) -0.005(4)
C43 0.048(5) 0.025(4) 0.024(3) -0.004(3) -0.001(3) -0.008(3)
C44 0.043(5) 0.041(5) 0.033(4) -0.002(3) -0.004(3) -0.006(4)
C45 0.038(5) 0.050(5) 0.051(5) -0.004(4) -0.004(4) -0.001(4)
C46 0.056(6) 0.039(5) 0.058(6) 0.005(4) -0.019(5) 0.005(4)
C47 0.070(7) 0.045(5) 0.034(4) 0.008(4) -0.009(4) -0.002(5)
C48 0.052(5) 0.035(4) 0.027(4) 0.001(3) 0.001(3) -0.005(4)
C49 0.041(4) 0.031(4) 0.020(3) 0.004(3) 0.002(3) 0.003(3)
C50 0.066(6) 0.032(4) 0.029(4) -0.002(3) 0.011(4) -0.005(4)
C51 0.063(7) 0.048(6) 0.051(5) -0.014(4) 0.013(5) 0.003(5)
C52 0.049(6) 0.078(7) 0.042(5) -0.012(5) 0.023(4) -0.004(5)
C53 0.075(8) 0.065(7) 0.050(5) -0.012(5) 0.026(5) -0.031(6)
C54 0.068(7) 0.042(5) 0.043(5) -0.009(4) 0.023(5) -0.014(5)
C55 0.038(4) 0.027(4) 0.026(3) 0.000(3) 0.000(3) -0.003(3)
C56 0.059(7) 0.076(8) 0.068(7) 0.039(6) 0.017(6) 0.018(6)
C57 0.063(8) 0.098(10) 0.098(9) 0.054(8) 0.046(7) 0.027(7)
C58 0.030(5) 0.055(6) 0.077(7) 0.007(5) 0.011(5) 0.009(4)
C59 0.037(5) 0.044(5) 0.049(5) 0.006(4) -0.004(4) 0.009(4)
C60 0.045(5) 0.044(5) 0.039(4) 0.011(4) 0.002(4) 0.004(4)
C61 0.029(4) 0.025(3) 0.024(3) 0.000(3) -0.005(3) -0.002(3)
C62 0.030(4) 0.041(4) 0.030(4) -0.002(3) -0.004(3) -0.001(3)
C63 0.039(5) 0.048(5) 0.038(4) -0.014(4) -0.013(4) -0.003(4)
C64 0.054(6) 0.052(6) 0.048(5) -0.023(4) -0.001(4) 0.003(5)
C65 0.045(5) 0.051(5) 0.048(5) -0.019(4) 0.000(4) 0.006(4)
C66 0.045(5) 0.033(4) 0.033(4) -0.004(3) -0.005(3) 0.001(4)
C67 0.088(10) 0.105(11) 0.064(8) -0.008(7) 0.025(7) -0.026(8)
C69 0.132(15) 0.089(11) 0.073(9) 0.006(8) 0.046(9) 0.025(10)
C70 0.128(15) 0.077(10) 0.081(10) 0.024(8) 0.004(10) -0.008(10)
C71 0.086(10) 0.079(10) 0.109(12) -0.001(9) 0.008(9) -0.029(8)
C72 0.059(8) 0.093(10) 0.095(10) 0.011(8) 0.027(7) 0.001(7)

loop_
_atom_type_symbol
_atom_type_description
_atom_type_scat_dispersion_real
_atom_type_scat_dispersion_imag
_atom_type_scat_source
C C 0.0033 0.0016 'International Tables Vol C Tables 4.2.6.8 and 6.1.1.4'
H H 0.0000 0.0000 'International Tables Vol C Tables 4.2.6.8 and 6.1.1.4'
P P 0.1023 0.0942 'International Tables Vol C Tables 4.2.6.8 and 6.1.1.4'
Pd Pd -0.9988 1.0072 'International Tables Vol C Tables 4.2.6.8 and 6.1.1.4'
I I -0.4742 1.8119 'International Tables Vol C Tables 4.2.6.8 and 6.1.1.4'
Pt Pt -1.7033 8.3905 'International Tables Vol C Tables 4.2.6.8 and 6.1.1.4'
Cl Cl 0.1484 0.1585 'International Tables Vol C Tables 4.2.6.8 and 6.1.1.4'

loop_
_geom_angle_atom_site_label_1
_geom_angle_atom_site_label_2
_geom_angle_atom_site_label_3
_geom_angle
P4 Pt1 P1 108.81(7)
P4 Pt1 I1 150.57(5)
P1 Pt1 I1 99.64(5)
P4 Pt1 Pd1 98.27(5)
P1 Pt1 Pd1 147.05(5)
I1 Pt1 Pd1 58.244(18)
P4 Pt1 Pt2 50.28(5)
P1 Pt1 Pt2 154.07(5)
I1 Pt1 Pt2 100.31(2)
Pd1 Pt1 Pt2 58.847(19)
P4 Pt2 P2 106.10(7)
P4 Pt2 I2 158.52(5)
P2 Pt2 I2 92.13(5)
P4 Pt2 Pd1 98.93(5)
P2 Pt2 Pd1 149.75(5)
I2 Pt2 Pd1 67.898(18)
P4 Pt2 Pt1 50.18(4)
P2 Pt2 Pt1 150.51(5)
I2 Pt2 Pt1 108.766(16)
Pd1 Pt2 Pt1 59.715(17)
Pt1 I1 Pd1 63.968(19)
Pt2 I2 Pd1 56.98(2)
P3 Pd1 I3 90.72(6)
P3 Pd1 I1 98.89(5)
I3 Pd1 I1 150.68(3)
P3 Pd1 Pt2 151.26(5)
I3 Pd1 Pt2 80.757(19)
I1 Pd1 Pt2 101.89(2)
P3 Pd1 Pt1 147.28(5)
I3 Pd1 Pt1 100.66(3)
I1 Pd1 Pt1 57.79(2)
Pt2 Pd1 Pt1 61.438(13)
P3 Pd1 I2 103.85(6)
I3 Pd1 I2 110.21(3)
I1 Pd1 I2 94.37(3)
Pt2 Pd1 I2 55.12(2)
Pt1 Pd1 I2 100.79(2)
C7 P1 C1 102.0(4)
C7 P1 C13 103.9(4)
C1 P1 C13 105.3(4)
C7 P1 Pt1 118.4(2)
C1 P1 Pt1 116.0(3)
C13 P1 Pt1 109.7(3)
C19 P2 C31 102.4(3)
C19 P2 C25 103.3(3)
C31 P2 C25 106.4(4)
C19 P2 Pt2 120.0(3)
C31 P2 Pt2 115.0(3)
C25 P2 Pt2 108.5(2)
C49 P3 C37 107.1(4)
C49 P3 C43 103.6(4)
C37 P3 C43 99.7(4)
C49 P3 Pd1 113.4(3)
C37 P3 Pd1 115.6(2)
C43 P3 Pd1 115.9(2)
C55 P4 C61 104.3(3)
C55 P4 Pt1 121.7(2)
C61 P4 Pt1 113.0(2)
C55 P4 Pt2 124.2(3)
C61 P4 Pt2 113.1(3)
Pt1 P4 Pt2 79.54(6)
C2 C1 C6 117.7(8)
C2 C1 P1 121.7(6)
C6 C1 P1 120.7(7)
C1 C2 C3 121.3(9)
C1 C2 H2 119.4
C3 C2 H2 119.3
C4 C3 C2 117.8(10)
C4 C3 H3 121.1
C2 C3 H3 121.1
C5 C4 C3 122.0(9)
C5 C4 H4 119.0
C3 C4 H4 119.0
C4 C5 C6 120.2(9)
C4 C5 H5 119.9
C6 C5 H5 119.9
C5 C6 C1 121.0(9)
C5 C6 H6 119.5
C1 C6 H6 119.5
C12 C7 C8 118.0(8)
C12 C7 P1 123.3(7)
C8 C7 P1 118.6(6)
C7 C8 C9 119.7(9)
C7 C8 H8 120.1
C9 C8 H8 120.1
C10 C9 C8 121.2(10)
C10 C9 H9 119.4
C8 C9 H9 119.4
C11 C10 C9 118.7(9)
C11 C10 H10 120.6
C9 C10 H10 120.7
C10 C11 C12 121.1(10)
C10 C11 H11 119.5
C12 C11 H11 119.4
C7 C12 C11 121.3(9)
C7 C12 H12 119.4
C11 C12 H12 119.3
C18 C13 C14 119.5(7)
C18 C13 P1 117.9(6)
C14 C13 P1 122.6(7)
C15 C14 C13 120.4(9)
C15 C14 H14 119.8
C13 C14 H14 119.8
C16 C15 C14 119.9(9)
C16 C15 H15 120.0
C14 C15 H15 120.0
C15 C16 C17 121.2(8)
C15 C16 H16 119.4
C17 C16 H16 119.4
C16 C17 C18 118.3(9)
C16 C17 H17 120.9
C18 C17 H17 120.8
C13 C18 C17 120.6(8)
C13 C18 H18 119.7
C17 C18 H18 119.7
C20 C19 C24 119.2(8)
C20 C19 P2 119.6(6)
C24 C19 P2 121.2(6)
C19 C20 C21 119.2(9)
C19 C20 H20 120.4
C21 C20 H20 120.4
C22 C21 C20 120.5(9)
C22 C21 H21 119.7
C20 C21 H21 119.7
C23 C22 C21 119.8(9)
C23 C22 H22 120.1
C21 C22 H22 120.1
C22 C23 C24 121.2(9)
C22 C23 H23 119.4
C24 C23 H23 119.4
C23 C24 C19 120.1(9)
C23 C24 H24 120.0
C19 C24 H24 119.9
C30 C25 C26 119.7(7)
C30 C25 P2 116.4(6)
C26 C25 P2 123.9(6)
C27 C26 C25 119.7(8)
C27 C26 H26 120.2
C25 C26 H26 120.2
C26 C27 C28 120.9(8)
C26 C27 H27 119.5
C28 C27 H27 119.6
C27 C28 C29 118.6(8)
C27 C28 H28 120.7
C29 C28 H28 120.7
C30 C29 C28 120.7(8)
C30 C29 H29 119.7
C28 C29 H29 119.6
C29 C30 C25 120.4(8)
C29 C30 H30 119.8
C25 C30 H30 119.8
C32 C31 C36 119.7(8)
C32 C31 P2 119.9(6)
C36 C31 P2 120.3(7)
C31 C32 C33 120.1(8)
C31 C32 H32 119.9
C33 C32 H32 120.0
C32 C33 C34 119.6(9)
C32 C33 H33 120.2
C34 C33 H33 120.2
C35 C34 C33 120.5(9)
C35 C34 H34 119.8
C33 C34 H34 119.8
C36 C35 C34 119.2(9)
C36 C35 H35 120.4
C34 C35 H35 120.4
C35 C36 C31 120.9(9)
C35 C36 H36 119.6
C31 C36 H36 119.5
C38 C37 C42 118.5(7)
C38 C37 P3 121.5(6)
C42 C37 P3 119.9(6)
C39 C38 C37 121.7(7)
C39 C38 H38 119.1
C37 C38 H38 119.1
C38 C39 C40 118.8(7)
C38 C39 H39 120.6
C40 C39 H39 120.6
C41 C40 C39 120.4(8)
C41 C40 H40 119.8
C39 C40 H40 119.8
C40 C41 C42 119.7(7)
C40 C41 H41 120.2
C42 C41 H41 120.1
C41 C42 C37 120.8(7)
C41 C42 H42 119.6
C37 C42 H42 119.6
C44 C43 C48 119.8(8)
C44 C43 P3 118.2(6)
C48 C43 P3 122.0(7)
C43 C44 C45 120.9(8)
C43 C44 H44 119.6
C45 C44 H44 119.5
C44 C45 C46 119.8(10)
C44 C45 H45 120.1
C46 C45 H45 120.1
C47 C46 C45 119.3(9)
C47 C46 H46 120.4
C45 C46 H46 120.3
C46 C47 C48 120.4(8)
C46 C47 H47 119.8
C48 C47 H47 119.8
C47 C48 C43 119.7(9)
C47 C48 H48 120.1
C43 C48 H48 120.1
C54 C49 C50 118.8(8)
C54 C49 P3 117.2(6)
C50 C49 P3 124.0(6)
C49 C50 C51 120.9(8)
C49 C50 H50 119.5
C51 C50 H50 119.5
C52 C51 C50 120.1(9)
C52 C51 H51 120.0
C50 C51 H51 120.0
C51 C52 C53 121.5(9)
C51 C52 H52 119.2
C53 C52 H52 119.2
C52 C53 C54 116.9(9)
C52 C53 H53 121.5
C54 C53 H53 121.5
C49 C54 C53 121.7(9)
C49 C54 H54 119.2
C53 C54 H54 119.2
C56 C55 C60 118.3(8)
C56 C55 P4 119.0(6)
C60 C55 P4 122.5(7)
C55 C56 C57 119.3(9)
C55 C56 H56 120.4
C57 C56 H56 120.4
C58 C57 C56 120.9(10)
C58 C57 H57 119.5
C56 C57 H57 119.5
C59 C58 C57 120.1(9)
C59 C58 H58 119.9
C57 C58 H58 120.0
C58 C59 C60 120.2(8)
C58 C59 H59 119.9
C60 C59 H59 119.9
C59 C60 C55 121.1(9)
C59 C60 H60 119.5
C55 C60 H60 119.4
C66 C61 C62 120.9(7)
C66 C61 P4 116.7(5)
C62 C61 P4 122.4(6)
C61 C62 C63 119.0(8)
C61 C62 H62 120.5
C63 C62 H62 120.5
C64 C63 C62 120.0(8)
C64 C63 H63 120.0
C62 C63 H63 120.0
C65 C64 C63 119.8(8)
C65 C64 H64 120.1
C63 C64 H64 120.1
C64 C65 C66 121.2(9)
C64 C65 H65 119.4
C66 C65 H65 119.4
C61 C66 C65 119.2(8)
C61 C66 H66 120.4
C65 C66 H66 120.4
C72 C67 C68 124.0(12)
C72 C67 Cl1 116.4(9)
C68 C67 Cl1 119.6(9)
C69 C68 C67 114.3(13)
C69 C68 H68 122.8
C67 C68 H68 122.9
C68 C69 C70 123.3(13)
C68 C69 H69 118.4
C70 C69 H69 118.3
C71 C70 C69 120.5(14)
C71 C70 H70 119.7
C69 C70 H70 119.8
C72 C71 C70 117.6(13)
C72 C71 H71 121.2
C70 C71 H71 121.2
C71 C72 C67 119.9(12)
C71 C72 H72 120.1
C67 C72 H72 120.0
C74 C73 C78 133.6(17)
C74 C73 Cl2 113.6(13)
C78 C73 Cl2 112.7(13)
C73 C74 C75 113.2(18)
C73 C74 H74 123.4
C75 C74 H74 123.4
C74 C75 C76 120.8(19)
C74 C75 H75 119.6
C76 C75 H75 119.6
C77 C76 C75 121.5(18)
C77 C76 H76 119.2
C75 C76 H76 119.3
C76 C77 C78 117.2(17)
C76 C77 H77 121.4
C78 C77 H77 121.4
C73 C78 C77 113.4(16)
C73 C78 H78 123.3
C77 C78 H78 123.3
C80 C79 C84 120.0
C80 C79 Cl3 115.7(13)
C84 C79 Cl3 124.1(13)
C79 C80 C81 120.0
C79 C80 H80 120.0
C81 C80 H80 120.0
C82 C81 C80 120.0
C82 C81 H81 120.0
C80 C81 H81 120.0
C81 C82 C83 120.0
C81 C82 H82 120.0
C83 C82 H82 120.0
C84 C83 C82 120.0
C84 C83 H83 120.0
C82 C83 H83 120.0
C83 C84 C79 120.0
C83 C84 H84 120.0
C79 C84 H84 120.0

loop_
_geom_bond_atom_site_label_1
_geom_bond_atom_site_label_2
_geom_bond_distance
Pt1 P4 2.2093(18)
Pt1 P1 2.2521(19)
Pt1 I1 2.6186(9)
Pt1 Pd1 2.7810(7)
Pt1 Pt2 2.8286(5)
Pt2 P4 2.212(2)
Pt2 P2 2.2620(18)
Pt2 I2 2.6963(10)
Pt2 Pd1 2.7561(8)
I1 Pd1 2.6317(8)
I2 Pd1 3.0453(10)
I3 Pd1 2.6263(10)
Pd1 P3 2.2758(19)
Cl1 C67 1.731(13)
Cl2 C73 1.823(16)
Cl3 C79 1.720(17)
P1 C7 1.816(8)
P1 C1 1.821(8)
P1 C13 1.845(8)
P2 C19 1.832(8)
P2 C31 1.836(8)
P2 C25 1.839(8)
P3 C49 1.826(8)
P3 C37 1.831(8)
P3 C43 1.834(8)
P4 C55 1.818(9)
P4 C61 1.827(7)
C1 C2 1.354(13)
C1 C6 1.429(11)
C2 C3 1.426(14)
C2 H2 0.9499
C3 C4 1.390(16)
C3 H3 0.9501
C4 C5 1.332(17)
C4 H4 0.9500
C5 C6 1.370(14)
C5 H5 0.9500
C6 H6 0.9500
C7 C12 1.394(13)
C7 C8 1.401(12)
C8 C9 1.406(13)
C8 H8 0.9500
C9 C10 1.399(17)
C9 H9 0.9502
C10 C11 1.357(16)
C10 H10 0.9499
C11 C12 1.400(14)
C11 H11 0.9498
C12 H12 0.9497
C13 C18 1.370(12)
C13 C14 1.399(11)
C14 C15 1.383(13)
C14 H14 0.9501
C15 C16 1.360(16)
C15 H15 0.9500
C16 C17 1.399(15)
C16 H16 0.9499
C17 C18 1.408(13)
C17 H17 0.9499
C18 H18 0.9499
C19 C20 1.388(12)
C19 C24 1.404(12)
C20 C21 1.418(12)
C20 H20 0.9499
C21 C22 1.377(16)
C21 H21 0.9500
C22 C23 1.364(15)
C22 H22 0.9502
C23 C24 1.384(12)
C23 H23 0.9502
C24 H24 0.9501
C25 C30 1.376(11)
C25 C26 1.383(11)
C26 C27 1.376(13)
C26 H26 0.9501
C27 C28 1.384(14)
C27 H27 0.9501
C28 C29 1.386(13)
C28 H28 0.9500
C29 C30 1.368(11)
C29 H29 0.9501
C30 H30 0.9499
C31 C32 1.372(12)
C31 C36 1.400(11)
C32 C33 1.387(13)
C32 H32 0.9499
C33 C34 1.394(15)
C33 H33 0.9500
C34 C35 1.389(16)
C34 H34 0.9498
C35 C36 1.369(14)
C35 H35 0.9500
C36 H36 0.9500
C37 C38 1.379(11)
C37 C42 1.399(10)
C38 C39 1.378(11)
C38 H38 0.9500
C39 C40 1.403(11)
C39 H39 0.9499
C40 C41 1.375(12)
C40 H40 0.9500
C41 C42 1.383(12)
C41 H41 0.9500
C42 H42 0.9499
C43 C44 1.361(13)
C43 C48 1.396(10)
C44 C45 1.365(12)
C44 H44 0.9500
C45 C46 1.408(14)
C45 H45 0.9499
C46 C47 1.368(16)
C46 H46 0.9500
C47 C48 1.380(13)
C47 H47 0.9499
C48 H48 0.9501
C49 C54 1.356(12)
C49 C50 1.371(11)
C50 C51 1.386(14)
C50 H50 0.9500
C51 C52 1.329(15)
C51 H51 0.9500
C52 C53 1.401(15)
C52 H52 0.9500
C53 C54 1.409(14)
C53 H53 0.9497
C54 H54 0.9500
C55 C56 1.381(13)
C55 C60 1.393(11)
C56 C57 1.391(16)
C56 H56 0.9500
C57 C58 1.365(15)
C57 H57 0.9499
C58 C59 1.347(14)
C58 H58 0.9503
C59 C60 1.371(13)
C59 H59 0.9503
C60 H60 0.9501
C61 C66 1.374(12)
C61 C62 1.392(10)
C62 C63 1.403(11)
C62 H62 0.9500
C63 C64 1.376(14)
C63 H63 0.9500
C64 C65 1.378(13)
C64 H64 0.9500
C65 C66 1.383(12)
C65 H65 0.9501
C66 H66 0.9499
C67 C72 1.3900(11)
C67 C68 1.3899(11)
C68 C69 1.3901(10)
C68 H68 0.9495
C69 C70 1.3902(11)
C69 H69 0.9498
C70 C71 1.3898(11)
C70 H70 0.9505
C71 C72 1.3898(10)
C71 H71 0.9494
C72 H72 0.9499
C73 C74 1.34(2)
C73 C78 1.37(2)
C74 C75 1.38(3)
C74 H74 0.9501
C75 C76 1.44(3)
C75 H75 0.9503
C76 C77 1.42(3)
C76 H76 0.9498
C77 C78 1.45(2)
C77 H77 0.9498
C78 H78 0.9499
C79 C80 1.3900
C79 C84 1.3900
C80 C81 1.3900
C80 H80 0.9497
C81 C82 1.3900
C81 H81 0.9502
C82 C83 1.3900
C82 H82 0.9505
C83 C84 1.3900
C83 H83 0.9503
C84 H84 0.9498

loop_
_geom_torsion_atom_site_label_1
_geom_torsion_atom_site_label_2
_geom_torsion_atom_site_label_3
_geom_torsion_atom_site_label_4
_geom_torsion
P1 Pt1 Pt2 P4 -41.42(14)
I1 Pt1 Pt2 P4 178.81(7)
Pd1 Pt1 Pt2 P4 136.13(7)
P4 Pt1 Pt2 P2 42.19(13)
P1 Pt1 Pt2 P2 0.76(17)
I1 Pt1 Pt2 P2 -139.00(11)
Pd1 Pt1 Pt2 P2 178.32(11)
P4 Pt1 Pt2 I2 175.07(7)
P1 Pt1 Pt2 I2 133.64(13)
I1 Pt1 Pt2 I2 -6.12(2)
Pd1 Pt1 Pt2 I2 -48.81(2)
P4 Pt1 Pt2 Pd1 -136.13(7)
P1 Pt1 Pt2 Pd1 -177.55(13)
I1 Pt1 Pt2 Pd1 42.69(2)
P4 Pt1 I1 Pd1 -41.17(11)
P1 Pt1 I1 Pd1 153.62(6)
Pt2 Pt1 I1 Pd1 -43.03(2)
P4 Pt2 I2 Pd1 54.93(14)
P2 Pt2 I2 Pd1 -156.63(5)
Pt1 Pt2 I2 Pd1 44.534(19)
Pt1 I1 Pd1 P3 -155.22(6)
Pt1 I1 Pd1 I3 -47.52(5)
Pt1 I1 Pd1 Pt2 44.76(2)
Pt1 I1 Pd1 I2 100.00(3)
P4 Pt2 Pd1 P3 149.28(13)
P2 Pt2 Pd1 P3 3.53(17)
I2 Pt2 Pd1 P3 -48.38(13)
Pt1 Pt2 Pd1 P3 -178.11(13)
P4 Pt2 Pd1 I3 74.97(6)
P2 Pt2 Pd1 I3 -70.78(11)
I2 Pt2 Pd1 I3 -122.69(3)
Pt1 Pt2 Pd1 I3 107.58(3)
P4 Pt2 Pd1 I1 -75.31(6)
P2 Pt2 Pd1 I1 138.94(11)
I2 Pt2 Pd1 I1 87.03(3)
Pt1 Pt2 Pd1 I1 -42.71(2)
P4 Pt2 Pd1 Pt1 -32.61(5)
P2 Pt2 Pd1 Pt1 -178.36(11)
I2 Pt2 Pd1 Pt1 129.736(19)
P4 Pt2 Pd1 I2 -162.34(5)
P2 Pt2 Pd1 I2 51.91(11)
Pt1 Pt2 Pd1 I2 -129.736(19)
P4 Pt1 Pd1 P3 -149.09(12)
P1 Pt1 Pd1 P3 -3.65(16)
I1 Pt1 Pd1 P3 49.99(11)
Pt2 Pt1 Pd1 P3 178.32(12)
P4 Pt1 Pd1 I3 -40.64(6)
P1 Pt1 Pd1 I3 104.80(10)
I1 Pt1 Pd1 I3 158.44(3)
Pt2 Pt1 Pd1 I3 -73.23(2)
P4 Pt1 Pd1 I1 160.92(6)
P1 Pt1 Pd1 I1 -53.64(10)
Pt2 Pt1 Pd1 I1 128.33(3)
P4 Pt1 Pd1 Pt2 32.59(6)
P1 Pt1 Pd1 Pt2 178.03(10)
I1 Pt1 Pd1 Pt2 -128.33(3)
P4 Pt1 Pd1 I2 72.55(6)
P1 Pt1 Pd1 I2 -142.01(10)
I1 Pt1 Pd1 I2 -88.37(3)
Pt2 Pt1 Pd1 I2 39.954(19)
Pt2 I2 Pd1 P3 158.27(6)
Pt2 I2 Pd1 I3 62.27(2)
Pt2 I2 Pd1 I1 -101.45(2)
Pt2 I2 Pd1 Pt1 -43.437(15)
P4 Pt1 P1 C7 22.2(3)
I1 Pt1 P1 C7 -165.4(3)
Pd1 Pt1 P1 C7 -121.5(3)
Pt2 Pt1 P1 C7 54.7(4)
P4 Pt1 P1 C1 -99.8(3)
I1 Pt1 P1 C1 72.6(3)
Pd1 Pt1 P1 C1 116.6(3)
Pt2 Pt1 P1 C1 -67.2(3)
P4 Pt1 P1 C13 141.1(3)
I1 Pt1 P1 C13 -46.5(3)
Pd1 Pt1 P1 C13 -2.5(3)
Pt2 Pt1 P1 C13 173.6(3)
P4 Pt2 P2 C19 -22.9(3)
I2 Pt2 P2 C19 168.6(3)
Pd1 Pt2 P2 C19 121.8(3)
Pt1 Pt2 P2 C19 -55.3(3)
P4 Pt2 P2 C31 100.0(3)
I2 Pt2 P2 C31 -68.5(3)
Pd1 Pt2 P2 C31 -115.4(3)
Pt1 Pt2 P2 C31 67.5(3)
P4 Pt2 P2 C25 -141.1(3)
I2 Pt2 P2 C25 50.4(3)
Pd1 Pt2 P2 C25 3.5(3)
Pt1 Pt2 P2 C25 -173.6(3)
I3 Pd1 P3 C49 -55.2(3)
I1 Pd1 P3 C49 97.0(3)
Pt2 Pd1 P3 C49 -127.1(3)
Pt1 Pd1 P3 C49 56.0(3)
I2 Pd1 P3 C49 -166.2(3)
I3 Pd1 P3 C37 69.1(3)
I1 Pd1 P3 C37 -138.8(3)
Pt2 Pd1 P3 C37 -2.8(4)
Pt1 Pd1 P3 C37 -179.7(3)
I2 Pd1 P3 C37 -42.0(3)
I3 Pd1 P3 C43 -174.8(3)
I1 Pd1 P3 C43 -22.6(3)
Pt2 Pd1 P3 C43 113.3(3)
Pt1 Pd1 P3 C43 -63.6(3)
I2 Pd1 P3 C43 74.2(3)
P1 Pt1 P4 C55 -73.9(3)
I1 Pt1 P4 C55 121.6(3)
Pd1 Pt1 P4 C55 87.1(3)
Pt2 Pt1 P4 C55 123.9(3)
P1 Pt1 P4 C61 51.4(3)
I1 Pt1 P4 C61 -113.2(3)
Pd1 Pt1 P4 C61 -147.6(3)
Pt2 Pt1 P4 C61 -110.8(3)
P1 Pt1 P4 Pt2 162.20(6)
I1 Pt1 P4 Pt2 -2.38(13)
Pd1 Pt1 P4 Pt2 -36.82(5)
P2 Pt2 P4 C55 78.7(3)
I2 Pt2 P4 C55 -134.3(3)
Pd1 Pt2 P4 C55 -84.1(3)
Pt1 Pt2 P4 C55 -121.4(3)
P2 Pt2 P4 C61 -49.2(3)
I2 Pt2 P4 C61 97.8(3)
Pd1 Pt2 P4 C61 147.9(2)
Pt1 Pt2 P4 C61 110.7(3)
P2 Pt2 P4 Pt1 -159.87(6)
I2 Pt2 P4 Pt1 -12.85(17)
Pd1 Pt2 P4 Pt1 37.29(5)
C7 P1 C1 C2 -140.3(7)
C13 P1 C1 C2 111.4(8)
Pt1 P1 C1 C2 -10.1(8)
C7 P1 C1 C6 40.9(7)
C13 P1 C1 C6 -67.3(7)
Pt1 P1 C1 C6 171.2(5)
C6 C1 C2 C3 1.0(14)
P1 C1 C2 C3 -177.8(8)
C1 C2 C3 C4 0.1(16)
C2 C3 C4 C5 -0.5(17)
C3 C4 C5 C6 -0.3(17)
C4 C5 C6 C1 1.5(14)
C2 C1 C6 C5 -1.8(12)
P1 C1 C6 C5 177.0(7)
C1 P1 C7 C12 -134.7(7)
C13 P1 C7 C12 -25.4(8)
Pt1 P1 C7 C12 96.5(7)
C1 P1 C7 C8 50.0(7)
C13 P1 C7 C8 159.3(6)
Pt1 P1 C7 C8 -78.8(7)
C12 C7 C8 C9 1.0(12)
P1 C7 C8 C9 176.6(7)
C7 C8 C9 C10 -2.5(13)
C8 C9 C10 C11 3.3(15)
C9 C10 C11 C12 -2.7(16)
C8 C7 C12 C11 -0.4(13)
P1 C7 C12 C11 -175.8(7)
C10 C11 C12 C7 1.3(15)
C7 P1 C13 C18 85.8(8)
C1 P1 C13 C18 -167.3(7)
Pt1 P1 C13 C18 -41.8(8)
C7 P1 C13 C14 -97.0(8)
C1 P1 C13 C14 9.9(9)
Pt1 P1 C13 C14 135.5(7)
C18 C13 C14 C15 -0.9(15)
P1 C13 C14 C15 -178.1(8)
C13 C14 C15 C16 -1.4(16)
C14 C15 C16 C17 2.4(17)
C15 C16 C17 C18 -1.1(18)
C14 C13 C18 C17 2.1(15)
P1 C13 C18 C17 179.5(9)
C16 C17 C18 C13 -1.2(17)
C31 P2 C19 C20 -45.4(7)
C25 P2 C19 C20 -155.9(7)
Pt2 P2 C19 C20 83.3(7)
C31 P2 C19 C24 135.7(7)
C25 P2 C19 C24 25.3(8)
Pt2 P2 C19 C24 -95.5(7)
C24 C19 C20 C21 0.1(13)
P2 C19 C20 C21 -178.8(7)
C19 C20 C21 C22 -1.0(15)
C20 C21 C22 C23 1.4(16)
C21 C22 C23 C24 -1.0(16)
C22 C23 C24 C19 0.2(15)
C20 C19 C24 C23 0.3(13)
P2 C19 C24 C23 179.1(7)
C19 P2 C25 C30 -88.8(6)
C31 P2 C25 C30 163.7(6)
Pt2 P2 C25 C30 39.5(6)
C19 P2 C25 C26 92.7(7)
C31 P2 C25 C26 -14.7(7)
Pt2 P2 C25 C26 -138.9(6)
C30 C25 C26 C27 -2.3(12)
P2 C25 C26 C27 176.1(7)
C25 C26 C27 C28 2.7(13)
C26 C27 C28 C29 -1.2(13)
C27 C28 C29 C30 -0.8(13)
C28 C29 C30 C25 1.2(13)
C26 C25 C30 C29 0.4(12)
P2 C25 C30 C29 -178.1(6)
C19 P2 C31 C32 139.1(7)
C25 P2 C31 C32 -112.8(7)
Pt2 P2 C31 C32 7.3(8)
C19 P2 C31 C36 -39.4(8)
C25 P2 C31 C36 68.7(8)
Pt2 P2 C31 C36 -171.3(6)
C36 C31 C32 C33 -0.8(13)
P2 C31 C32 C33 -179.3(7)
C31 C32 C33 C34 0.9(15)
C32 C33 C34 C35 -0.8(16)
C33 C34 C35 C36 0.6(17)
C34 C35 C36 C31 -0.5(16)
C32 C31 C36 C35 0.6(14)
P2 C31 C36 C35 179.1(8)
C49 P3 C37 C38 119.6(7)
C43 P3 C37 C38 -132.9(7)
Pd1 P3 C37 C38 -7.9(8)
C49 P3 C37 C42 -64.1(8)
C43 P3 C37 C42 43.5(8)
Pd1 P3 C37 C42 168.5(6)
C42 C37 C38 C39 -1.7(13)
P3 C37 C38 C39 174.7(7)
C37 C38 C39 C40 3.2(14)
C38 C39 C40 C41 -2.4(14)
C39 C40 C41 C42 0.1(15)
C40 C41 C42 C37 1.4(15)
C38 C37 C42 C41 -0.6(14)
P3 C37 C42 C41 -177.1(7)
C49 P3 C43 C44 175.6(6)
C37 P3 C43 C44 65.2(7)
Pd1 P3 C43 C44 -59.6(7)
C49 P3 C43 C48 -1.9(7)
C37 P3 C43 C48 -112.3(7)
Pd1 P3 C43 C48 122.9(6)
C48 C43 C44 C45 0.1(13)
P3 C43 C44 C45 -177.4(7)
C43 C44 C45 C46 0.5(14)
C44 C45 C46 C47 -1.1(14)
C45 C46 C47 C48 1.0(15)
C46 C47 C48 C43 -0.4(14)
C44 C43 C48 C47 -0.2(12)
P3 C43 C48 C47 177.3(7)
C37 P3 C49 C54 -175.9(7)
C43 P3 C49 C54 79.3(7)
Pd1 P3 C49 C54 -47.1(7)
C37 P3 C49 C50 2.4(8)
C43 P3 C49 C50 -102.4(7)
Pd1 P3 C49 C50 131.2(7)
C54 C49 C50 C51 -3.0(13)
P3 C49 C50 C51 178.7(7)
C49 C50 C51 C52 0.3(15)
C50 C51 C52 C53 2.3(17)
C51 C52 C53 C54 -2.1(17)
C50 C49 C54 C53 3.2(15)
P3 C49 C54 C53 -178.4(9)
C52 C53 C54 C49 -0.7(17)
C61 P4 C55 C56 -100.9(9)
Pt1 P4 C55 C56 28.2(9)
Pt2 P4 C55 C56 127.6(8)
C61 P4 C55 C60 73.0(7)
Pt1 P4 C55 C60 -157.8(6)
Pt2 P4 C55 C60 -58.5(8)
C60 C55 C56 C57 -3.0(18)
P4 C55 C56 C57 171.2(11)
C55 C56 C57 C58 0(2)
C56 C57 C58 C59 4(2)
C57 C58 C59 C60 -4.2(17)
C58 C59 C60 C55 1.0(15)
C56 C55 C60 C59 2.6(14)
P4 C55 C60 C59 -171.4(7)
C55 P4 C61 C66 179.2(6)
Pt1 P4 C61 C66 45.0(7)
Pt2 P4 C61 C66 -43.1(7)
C55 P4 C61 C62 2.6(7)
Pt1 P4 C61 C62 -131.6(6)
Pt2 P4 C61 C62 140.3(6)
C66 C61 C62 C63 1.2(12)
P4 C61 C62 C63 177.6(7)
C61 C62 C63 C64 -1.4(14)
C62 C63 C64 C65 1.4(17)
C63 C64 C65 C66 -1.1(17)
C62 C61 C66 C65 -0.9(13)
P4 C61 C66 C65 -177.5(7)
C64 C65 C66 C61 0.8(15)
C72 C67 C68 C69 2(2)
Cl1 C67 C68 C69 179.7(12)
C67 C68 C69 C70 2(2)
C68 C69 C70 C71 -6(2)
C69 C70 C71 C72 6(2)
C70 C71 C72 C67 -2(2)
C68 C67 C72 C71 -3(2)
Cl1 C67 C72 C71 -180.0(13)
C78 C73 C74 C75 3(3)
Cl2 C73 C74 C75 179.3(15)
C73 C74 C75 C76 -4(3)
C74 C75 C76 C77 5(3)
C75 C76 C77 C78 -4(3)
C74 C73 C78 C77 -2(3)
Cl2 C73 C78 C77 -178.6(13)
C76 C77 C78 C73 2(3)
C84 C79 C80 C81 0.0
Cl3 C79 C80 C81 -174.4(15)
C79 C80 C81 C82 0.0
C80 C81 C82 C83 0.0
C81 C82 C83 C84 0.0
C82 C83 C84 C79 0.0
C80 C79 C84 C83 0.0
Cl3 C79 C84 C83 173.9(17)
